data_2204747
loop_
_publ_author_name
'Chopra, Deepak'
'Mohan, T. P.'
'Rao, K. S.'
'Guru Row, T. N.'

_publ_section_title (<i>E</i>)-<i>N</i>^1^-[(6-Chloropyridin-3-yl)methyl]-<i>N</i>^2^-cyano-<i>N</i>^1^-methylacetamidine
_journal_issue 12
_journal_name_full 'Acta Crystallographica Section E'
_journal_page_first o2374
_journal_page_last o2375
_journal_paper_doi 10.1107/S1600536804029411
_journal_volume 60
_journal_year 2004
_chemical_formula_iupac 'C10 H11 Cl N4'
_chemical_formula_moiety 'C10 H11 Cl N4'
_chemical_formula_sum 'C10 H11 Cl N4'
_chemical_formula_weight 222.68
_chemical_name_common Acetamiprid
_chemical_name_systematic
;
(E)-N^1^-[(6-Chloropyridin-3-yl)methyl]-N^2^-cyano-N^1^-methylacetamidine
;
_space_group_IT_number 29
_symmetry_cell_setting orthorhombic
_symmetry_space_group_name_Hall 'P 2c -2ac'
_symmetry_space_group_name_H-M 'P c a 21'
_atom_sites_solution_hydrogens geom
_atom_sites_solution_primary direct
_atom_sites_solution_secondary difmap
_cell_angle_alpha 90
_cell_angle_beta 90
_cell_angle_gamma 90
_cell_formula_units_Z 4
_cell_length_a 8.776(3)
_cell_length_b 11.780(5)
_cell_length_c 10.645(4)
_cell_measurement_reflns_used 875
_cell_measurement_temperature 293(2)
_cell_measurement_theta_max 25.4
_cell_measurement_theta_min 1.6
_cell_volume 1100.5(7)
_computing_cell_refinement SMART
_computing_data_collection 'SMART (Bruker, 2000)'
_computing_data_reduction 'SAINT (Bruker, 2000)'
_computing_molecular_graphics 'ORTEP3 for Windows (Farrugia, 1997) and CAMERON (Watkin et al., 1993)'
_computing_publication_material 'PLATON (Spek, 2003)'
_computing_structure_refinement 'SHELXL97 (Sheldrick, 1997)'
_computing_structure_solution 'SIR92 (Altomare et al., 1993)'
_diffrn_ambient_temperature 293(2)
_diffrn_measured_fraction_theta_full 1.000
_diffrn_measured_fraction_theta_max 0.962
_diffrn_measurement_device_type 'Bruker SMART CCD area-detector'
_diffrn_measurement_method '\f and \w'
_diffrn_radiation_monochromator graphite
_diffrn_radiation_source 'fine-focus sealed tube'
_diffrn_radiation_type MoK\a
_diffrn_radiation_wavelength 0.71073
_diffrn_reflns_av_R_equivalents 0.0229
_diffrn_reflns_av_sigmaI/netI 0.0247
_diffrn_reflns_limit_h_max 11
_diffrn_reflns_limit_h_min -10
_diffrn_reflns_limit_k_max 15
_diffrn_reflns_limit_k_min -14
_diffrn_reflns_limit_l_max 13
_diffrn_reflns_limit_l_min -13
_diffrn_reflns_number 8291
_diffrn_reflns_reduction_process
;
 ?
;
_diffrn_reflns_theta_full 25.00
_diffrn_reflns_theta_max 27.44
_diffrn_reflns_theta_min 1.73
_exptl_absorpt_coefficient_mu 0.319
_exptl_absorpt_correction_T_max 0.9700
_exptl_absorpt_correction_T_min 0.8516
_exptl_absorpt_correction_type multi-scan
_exptl_absorpt_process_details '(SADABS; Sheldrick, 1996)'
_exptl_crystal_colour colourless
_exptl_crystal_density_diffrn 1.344
_exptl_crystal_density_meas ?
_exptl_crystal_density_method .
_exptl_crystal_description prisms
_exptl_crystal_F_000 464
_exptl_crystal_size_max 0.52
_exptl_crystal_size_mid 0.15
_exptl_crystal_size_min 0.10
_refine_diff_density_max 0.198
_refine_diff_density_min -0.132
_refine_ls_abs_structure_details 'Flack (1983), 1006 Friedel pairs'
_refine_ls_abs_structure_Flack -0.01(8)
_refine_ls_extinction_method none
_refine_ls_goodness_of_fit_ref 1.170
_refine_ls_hydrogen_treatment mixed
_refine_ls_matrix_type full
_refine_ls_number_parameters 158
_refine_ls_number_reflns 2336
_refine_ls_number_restraints 1
_refine_ls_restrained_S_all 1.169
_refine_ls_R_factor_all 0.0606
_refine_ls_R_factor_gt 0.0484
_refine_ls_shift/su_max 0.000
_refine_ls_shift/su_mean 0.000
_refine_ls_structure_factor_coef Fsqd
_refine_ls_weighting_details 'calc w = 1/[\s^2^(Fo^2^)+(0.0576P)^2^+0.0103P] where P=(Fo^2^+2Fc^2^)/3'
_refine_ls_weighting_scheme calc
_refine_ls_wR_factor_gt 0.1080
_refine_ls_wR_factor_ref 0.1139
_reflns_number_gt 1930
_reflns_number_total 2336
_reflns_threshold_expression I>2\s(I)
_cod_data_source_file lh6316.cif
_cod_data_source_block I
_cod_depositor_comments
;
The following automatic conversions were performed:
'_symmetry_cell_setting' value 'Orthorhombic' changed to 'orthorhombic'
according to '/home/saulius/struct/CIF-dictionaries/cif_core.dic'
dictionary named 'cif_core.dic' version 2.4.1 from 2010-06-29.

Automatic conversion script
Id: cif_fix_enum 1527 2010-12-29 10:47:43Z saulius 

The following automatic conversions were performed:

'_symmetry_cell_setting' value 'Orthorhombic' changed to
'orthorhombic' according to
/home/saulius/struct/CIF-dictionaries/cif_core.dic dictionary named
'cif_core.dic' version 2.4.1 from 2010-06-29.

Automatic conversion script
Id: cif_fix_values 1715 2011-07-08 13:25:40Z adriana 
;
_cod_database_code 2204747
_cod_database_fobs_code 2204747

loop_
_symmetry_equiv_pos_as_xyz
x,y,z
-x,-y,1/2+z
1/2-x,y,1/2+z
1/2+x,-y,z

loop_
_atom_site_label
_atom_site_fract_x
_atom_site_fract_y
_atom_site_fract_z
_atom_site_U_iso_or_equiv
_atom_site_adp_type
_atom_site_calc_flag
_atom_site_refinement_flags
_atom_site_occupancy
_atom_site_type_symbol
Cl1 0.74763(9) 0.33691(6) 0.00215(9) 0.0805(3) Uani d . 1 Cl
N1 0.5124(3) 0.4264(2) 0.1110(2) 0.0700(6) Uani d . 1 N
N2 0.1306(2) 0.25285(16) 0.34870(19) 0.0546(5) Uani d . 1 N
N3 0.2313(2) 0.15653(16) 0.5128(2) 0.0563(5) Uani d . 1 N
N4 0.2334(3) 0.0021(2) 0.6680(3) 0.0848(8) Uani d . 1 N
C1 0.6010(3) 0.3381(2) 0.1134(2) 0.0545(6) Uani d . 1 C
C2 0.5879(3) 0.2474(2) 0.1931(3) 0.0583(6) Uani d . 1 C
C3 0.4714(3) 0.2497(2) 0.2775(3) 0.0583(7) Uani d . 1 C
C4 0.3711(3) 0.34033(17) 0.2802(2) 0.0498(6) Uani d . 1 C
C5 0.3992(3) 0.4254(2) 0.1957(3) 0.0672(7) Uani d . 1 C
C6 0.2385(3) 0.3453(2) 0.3690(3) 0.0592(7) Uani d . 1 C
C7 0.0289(3) 0.2666(3) 0.2416(3) 0.0711(7) Uani d . 1 C
C8 0.1284(3) 0.16306(19) 0.4236(2) 0.0514(6) Uani d . 1 C
C9 0.2272(3) 0.0714(2) 0.5922(3) 0.0614(7) Uani d . 1 C
C10 0.0101(4) 0.0741(2) 0.4030(3) 0.0729(8) Uani d . 1 C
H2 0.656(3) 0.193(2) 0.184(2) 0.049(6) Uiso d . 1 H
H3 0.454(3) 0.194(2) 0.331(3) 0.057(7) Uiso d . 1 H
H5 0.334(3) 0.484(2) 0.196(3) 0.066(7) Uiso d . 1 H
H6B 0.187(3) 0.415(2) 0.358(2) 0.048(6) Uiso d . 1 H
H6A 0.276(4) 0.339(2) 0.457(4) 0.084(11) Uiso d . 1 H
H7A 0.0021 0.1933 0.2089 0.107 Uiso calc R 1 H
H7B 0.0792 0.3100 0.1775 0.107 Uiso calc R 1 H
H7C -0.0617 0.3056 0.2679 0.107 Uiso calc R 1 H
H10A 0.0171 0.0180 0.4682 0.109 Uiso calc R 1 H
H10B 0.0262 0.0387 0.3229 0.109 Uiso calc R 1 H
H10C -0.0891 0.1084 0.4048 0.109 Uiso calc R 1 H

loop_
_atom_site_aniso_label
_atom_site_aniso_U_11
_atom_site_aniso_U_22
_atom_site_aniso_U_33
_atom_site_aniso_U_12
_atom_site_aniso_U_13
_atom_site_aniso_U_23
Cl1 0.0636(4) 0.1042(6) 0.0736(4) -0.0124(4) 0.0128(4) -0.0106(5)
N1 0.0676(15) 0.0680(13) 0.0745(15) 0.0023(12) 0.0105(13) 0.0141(12)
N2 0.0501(11) 0.0598(11) 0.0538(11) 0.0013(9) 0.0029(9) 0.0017(10)
N3 0.0556(13) 0.0587(11) 0.0547(13) -0.0003(10) 0.0042(11) 0.0050(11)
N4 0.0889(19) 0.0814(15) 0.0842(19) 0.0206(14) 0.0159(14) 0.0250(15)
C1 0.0447(13) 0.0636(15) 0.0554(14) -0.0111(12) -0.0028(11) -0.0068(12)
C2 0.0490(15) 0.0515(14) 0.0745(17) 0.0028(12) -0.0033(13) -0.0039(12)
C3 0.0628(17) 0.0460(13) 0.0660(18) -0.0006(11) -0.0037(14) 0.0082(13)
C4 0.0523(13) 0.0437(11) 0.0534(15) -0.0047(10) -0.0062(10) -0.0043(11)
C5 0.0670(17) 0.0508(14) 0.0838(19) 0.0090(13) 0.0086(15) 0.0099(13)
C6 0.0676(18) 0.0451(13) 0.0649(18) 0.0012(13) 0.0078(13) -0.0052(12)
C7 0.0603(15) 0.0943(19) 0.0586(16) 0.0083(14) -0.0031(14) 0.0020(15)
C8 0.0473(13) 0.0544(12) 0.0526(13) 0.0010(11) 0.0087(11) -0.0068(11)
C9 0.0530(15) 0.0655(15) 0.0658(16) 0.0101(12) 0.0097(12) 0.0030(14)
C10 0.0679(18) 0.0758(17) 0.0751(18) -0.0147(14) 0.0059(15) 0.0001(15)

loop_
_atom_type_symbol
_atom_type_description
_atom_type_scat_dispersion_real
_atom_type_scat_dispersion_imag
_atom_type_scat_source
N N 0.0061 0.0033 'International Tables Vol C Tables 4.2.6.8 and 6.1.1.4'
Cl Cl 0.1484 0.1585 'International Tables Vol C Tables 4.2.6.8 and 6.1.1.4'
H H 0.0000 0.0000 'International Tables Vol C Tables 4.2.6.8 and 6.1.1.4'
C C 0.0033 0.0016 'International Tables Vol C Tables 4.2.6.8 and 6.1.1.4'

loop_
_geom_angle_atom_site_label_1
_geom_angle_atom_site_label_2
_geom_angle_atom_site_label_3
_geom_angle
C9 N3 C8 119.5(2)
C8 N2 C7 123.4(2)
C8 N2 C6 121.1(2)
C7 N2 C6 115.5(2)
C5 C4 C3 115.9(3)
C5 C4 C6 121.7(2)
C3 C4 C6 122.5(2)
C1 N1 C5 115.1(2)
C3 C2 C1 117.1(3)
C3 C2 H2 126.4(17)
C1 C2 H2 116.4(17)
N2 C6 C4 112.4(2)
N2 C6 H6B 108.5(14)
C4 C6 H6B 109.1(14)
N2 C6 H6A 107.5(18)
C4 C6 H6A 109(2)
H6B C6 H6A 110(2)
N3 C8 N2 118.2(2)
N3 C8 C10 123.0(2)
N2 C8 C10 118.8(2)
C2 C3 C4 120.5(2)
C2 C3 H3 122.5(18)
C4 C3 H3 117.0(18)
N1 C1 C2 125.9(3)
N1 C1 Cl1 115.74(19)
C2 C1 Cl1 118.3(2)
C8 C10 H10A 109.5
C8 C10 H10B 109.5
H10A C10 H10B 109.5
C8 C10 H10C 109.5
H10A C10 H10C 109.5
H10B C10 H10C 109.5
N1 C5 C4 125.5(3)
N1 C5 H5 118.0(18)
C4 C5 H5 116.4(18)
N2 C7 H7A 109.5
N2 C7 H7B 109.5
H7A C7 H7B 109.5
N2 C7 H7C 109.5
H7A C7 H7C 109.5
H7B C7 H7C 109.5
N4 C9 N3 173.7(3)

loop_
_geom_bond_atom_site_label_1
_geom_bond_atom_site_label_2
_geom_bond_distance
Cl1 C1 1.749(3)
N3 C9 1.312(4)
N3 C8 1.312(4)
N2 C8 1.325(3)
N2 C7 1.457(4)
N2 C6 1.459(3)
N4 C9 1.149(3)
C4 C5 1.369(4)
C4 C3 1.384(3)
C4 C6 1.500(4)
N1 C1 1.298(3)
N1 C5 1.341(4)
C2 C3 1.361(4)
C2 C1 1.370(4)
C2 H2 0.88(3)
C6 H6B 0.94(3)
C6 H6A 0.99(4)
C8 C10 1.491(4)
C3 H3 0.88(3)
C10 H10A 0.9600
C10 H10B 0.9600
C10 H10C 0.9600
C5 H5 0.90(3)
C7 H7A 0.9600
C7 H7B 0.9600
C7 H7C 0.9600

loop_
_geom_hbond_atom_site_label_D
_geom_hbond_atom_site_label_H
_geom_hbond_atom_site_label_A
_geom_hbond_site_symmetry_A
_geom_hbond_distance_DH
_geom_hbond_distance_HA
_geom_hbond_distance_DA
_geom_hbond_angle_DHA
_geom_hbond_publ_flag
C2 H2 N4 2_654 0.90(3) 2.48(2) 3.345(4) 161(2) yes

loop_
_geom_torsion_atom_site_label_1
_geom_torsion_atom_site_label_2
_geom_torsion_atom_site_label_3
_geom_torsion_atom_site_label_4
_geom_torsion
C8 N2 C6 C4 101.8(3)
C7 N2 C6 C4 -77.7(3)
C5 C4 C6 N2 117.7(3)
C3 C4 C6 N2 -61.6(3)
C9 N3 C8 N2 176.7(2)
C9 N3 C8 C10 -3.4(4)
C7 N2 C8 N3 176.1(2)
C6 N2 C8 N3 -3.5(3)
C7 N2 C8 C10 -3.8(4)
C6 N2 C8 C10 176.6(2)
C1 C2 C3 C4 0.4(4)
C5 C4 C3 C2 -1.0(4)
C6 C4 C3 C2 178.3(2)
C5 N1 C1 C2 0.0(4)
C5 N1 C1 Cl1 179.1(2)
C3 C2 C1 N1 0.1(4)
C3 C2 C1 Cl1 -179.0(2)
C1 N1 C5 C4 -0.6(4)
C3 C4 C5 N1 1.2(4)
C6 C4 C5 N1 -178.1(3)

loop_
_cod_related_entry_id
_cod_related_entry_database
_cod_related_entry_code
1 ChemSpider 184719
